data_1550474
loop_
_publ_author_name
'Braunschweig, Holger'
'Kupfer, Thomas'
'Hofmann, Alexander'
'Tr\"oster, Tobias'

_publ_section_title
;
 Monomeric Cp3tAl(I): Synthesis, reactivity, and the concept of valence
 isomerism
;
_journal_name_full 'Chemical Science'
_journal_paper_doi 10.1039/C8SC05175E
_journal_year 2019
_chemical_formula_moiety 'C17 H29 Al Br2'
_chemical_formula_sum 'C17 H29 Al Br2'
_chemical_formula_weight 420.20
_space_group_crystal_system monoclinic
_space_group_IT_number 14
_space_group_name_Hall '-P 2ybc'
_space_group_name_H-M_alt 'P 1 21/c 1'
_symmetry_space_group_name_Hall '-P 2ybc'
_symmetry_space_group_name_H-M 'P 1 21/c 1'
_atom_sites_solution_hydrogens geom
_atom_sites_solution_primary iterative
_atom_sites_solution_secondary difmap
_audit_creation_method SHELXL-2014/7
_audit_update_record
;
2018-11-09 deposited with the CCDC.
2019-01-14 downloaded from the CCDC.
;
_cell_angle_alpha 90
_cell_angle_beta 105.24(4)
_cell_angle_gamma 90
_cell_formula_units_Z 4
_cell_length_a 9.400(5)
_cell_length_b 14.876(9)
_cell_length_c 13.886(9)
_cell_measurement_reflns_used 1916
_cell_measurement_temperature 100(2)
_cell_measurement_theta_max 23.50
_cell_measurement_theta_min 2.25
_cell_volume 1873(2)
_computing_cell_refinement 'Saint+ ver. V8.34A (Bruker AXS)'
_computing_data_collection 'APEX2 ver. 2014.9 (Bruker AXS)'
_computing_data_reduction 'Saint+ ver. V8.34A (Bruker AXS)'
_computing_molecular_graphics 'ShelXLe (Huebschle et all, 2011)'
_computing_publication_material 'SHELXL-2014/7 (Sheldrick, 2014)'
_computing_structure_refinement 'SHELXL-2014/7 (Sheldrick, 2014)'
_computing_structure_solution 'SHELXT (Sheldrick, 2014)'
_diffrn_ambient_temperature 100(2)
_diffrn_detector 'CMOS area detector (Photon 100)'
_diffrn_detector_area_resol_mean 10.24
_diffrn_measured_fraction_theta_full 0.997
_diffrn_measured_fraction_theta_max 0.997
_diffrn_measurement_device_type 'Bruker D8 Quest'
_diffrn_measurement_method '\f and \w scans'
_diffrn_radiation_monochromator 'multi-layer mirror'
_diffrn_radiation_type MoK\a
_diffrn_radiation_wavelength 0.71073
_diffrn_reflns_av_R_equivalents 0.0848
_diffrn_reflns_av_unetI/netI 0.0853
_diffrn_reflns_Laue_measured_fraction_full 0.997
_diffrn_reflns_Laue_measured_fraction_max 0.997
_diffrn_reflns_limit_h_max 11
_diffrn_reflns_limit_h_min -11
_diffrn_reflns_limit_k_max 18
_diffrn_reflns_limit_k_min -17
_diffrn_reflns_limit_l_max 17
_diffrn_reflns_limit_l_min -17
_diffrn_reflns_number 13901
_diffrn_reflns_point_group_measured_fraction_full 0.997
_diffrn_reflns_point_group_measured_fraction_max 0.997
_diffrn_reflns_theta_full 26.000
_diffrn_reflns_theta_max 26.021
_diffrn_reflns_theta_min 2.046
_diffrn_source 'microfocus sealed tube (Incoatec ImS)'
_exptl_absorpt_coefficient_mu 4.365
_exptl_absorpt_correction_T_max 0.2627
_exptl_absorpt_correction_T_min 0.1271
_exptl_absorpt_correction_type multi-scan
_exptl_absorpt_process_details 'SadAbs 2014/5 (Bruker AXS)'
_exptl_crystal_colour colourless
_exptl_crystal_density_diffrn 1.490
_exptl_crystal_description block
_exptl_crystal_F_000 856
_exptl_crystal_size_max 0.675
_exptl_crystal_size_mid 0.447
_exptl_crystal_size_min 0.289
_refine_diff_density_max 0.670
_refine_diff_density_min -0.773
_refine_diff_density_rms 0.111
_refine_ls_extinction_method none
_refine_ls_goodness_of_fit_ref 0.999
_refine_ls_hydrogen_treatment constr
_refine_ls_matrix_type full
_refine_ls_number_parameters 190
_refine_ls_number_reflns 3680
_refine_ls_number_restraints 0
_refine_ls_restrained_S_all 0.999
_refine_ls_R_factor_all 0.0725
_refine_ls_R_factor_gt 0.0408
_refine_ls_shift/su_max 0.001
_refine_ls_shift/su_mean 0.000
_refine_ls_structure_factor_coef Fsqd
_refine_ls_weighting_details 'w=1/[\s^2^(Fo^2^)+(0.0221P)^2^] where P=(Fo^2^+2Fc^2^)/3'
_refine_ls_weighting_scheme calc
_refine_ls_wR_factor_gt 0.0747
_refine_ls_wR_factor_ref 0.0841
_reflns_Friedel_coverage 0.000
_reflns_number_gt 2629
_reflns_number_total 3680
_reflns_threshold_expression 'I > 2\s(I)'
_cod_data_source_file c8sc05175e2.cif
_cod_data_source_block 2
_cod_database_code 1550474
_shelx_shelxl_version_number 2014/7
_shelx_space_group_comment
;
The symmetry employed for this shelxl refinement is uniquely defined
by the following loop, which should always be used as a source of
symmetry information in preference to the above space-group names.
They are only intended as comments.
;
_shelx_estimated_absorpt_t_min 0.157
_shelx_estimated_absorpt_t_max 0.365

loop_
_space_group_symop_operation_xyz
'x, y, z'
'-x, y+1/2, -z+1/2'
'-x, -y, -z'
'x, -y-1/2, z-1/2'

loop_
_atom_site_label
_atom_site_type_symbol
_atom_site_fract_x
_atom_site_fract_y
_atom_site_fract_z
_atom_site_U_iso_or_equiv
_atom_site_adp_type
_atom_site_occupancy
_atom_site_site_symmetry_order
_atom_site_calc_flag
_atom_site_refinement_flags_posn
_atom_site_refinement_flags_adp
Br1 Br 0.52455(6) 0.79774(2) 0.86864(3) 0.02383(14) Uani 1 1 d . .
Al1 Al 0.49523(15) 0.65884(7) 0.79430(7) 0.0137(3) Uani 1 1 d . .
Br2 Br 0.36767(6) 0.58890(3) 0.89371(3) 0.02747(14) Uani 1 1 d . .
C1_1 C 0.5176(5) 0.6795(2) 0.6424(2) 0.0120(9) Uani 1 1 d . .
H1_1 H 0.4807 0.7336 0.6006 0.014 Uiso 1 1 calc R U
C2_1 C 0.4329(5) 0.5993(2) 0.6428(2) 0.0115(9) Uani 1 1 d . .
C3_1 C 0.5272(5) 0.5404(2) 0.7106(2) 0.0112(8) Uani 1 1 d . .
H3_1 H 0.5010 0.4777 0.7254 0.013 Uiso 1 1 calc R U
C4_1 C 0.6674(5) 0.5817(2) 0.7520(2) 0.0117(9) Uani 1 1 d . .
C5_1 C 0.6613(5) 0.6706(2) 0.7052(2) 0.0149(9) Uani 1 1 d . .
C6_1 C 0.2808(5) 0.5797(2) 0.5771(3) 0.0153(9) Uani 1 1 d . .
C7_1 C 0.2979(5) 0.5294(3) 0.4842(3) 0.0229(11) Uani 1 1 d . .
H7A_1 H 0.2002 0.5144 0.4413 0.034 Uiso 1 1 calc R U
H7B_1 H 0.3542 0.4740 0.5048 0.034 Uiso 1 1 calc R U
H7C_1 H 0.3503 0.5676 0.4474 0.034 Uiso 1 1 calc R U
C8_1 C 0.1934(5) 0.5197(3) 0.6305(3) 0.0252(11) Uani 1 1 d . .
H8A_1 H 0.0952 0.5084 0.5861 0.038 Uiso 1 1 calc R U
H8B_1 H 0.1836 0.5498 0.6912 0.038 Uiso 1 1 calc R U
H8C_1 H 0.2453 0.4625 0.6482 0.038 Uiso 1 1 calc R U
C9_1 C 0.1960(5) 0.6669(3) 0.5435(3) 0.0267(11) Uani 1 1 d . .
H9A_1 H 0.0975 0.6526 0.5012 0.040 Uiso 1 1 calc R U
H9B_1 H 0.2493 0.7033 0.5055 0.040 Uiso 1 1 calc R U
H9C_1 H 0.1868 0.7006 0.6022 0.040 Uiso 1 1 calc R U
C10_1 C 0.7890(5) 0.5331(2) 0.8315(2) 0.0147(9) Uani 1 1 d . .
C11_1 C 0.7395(5) 0.4364(2) 0.8472(3) 0.0204(10) Uani 1 1 d . .
H11A_1 H 0.8199 0.4048 0.8942 0.031 Uiso 1 1 calc R U
H11B_1 H 0.7142 0.4046 0.7832 0.031 Uiso 1 1 calc R U
H11C_1 H 0.6531 0.4386 0.8741 0.031 Uiso 1 1 calc R U
C12_1 C 0.9329(5) 0.5250(3) 0.7997(3) 0.0209(10) Uani 1 1 d . .
H12A_1 H 1.0045 0.4896 0.8493 0.031 Uiso 1 1 calc R U
H12B_1 H 0.9730 0.5851 0.7947 0.031 Uiso 1 1 calc R U
H12C_1 H 0.9132 0.4950 0.7346 0.031 Uiso 1 1 calc R U
C13_1 C 0.8173(5) 0.5811(3) 0.9336(2) 0.0211(10) Uani 1 1 d . .
H13A_1 H 0.9012 0.5529 0.9811 0.032 Uiso 1 1 calc R U
H13B_1 H 0.7294 0.5761 0.9587 0.032 Uiso 1 1 calc R U
H13C_1 H 0.8391 0.6446 0.9257 0.032 Uiso 1 1 calc R U
C14_1 C 0.7784(5) 0.7422(2) 0.7030(3) 0.0166(10) Uani 1 1 d . .
C15_1 C 0.8644(5) 0.7103(3) 0.6285(3) 0.0202(10) Uani 1 1 d . .
H15A_1 H 0.9347 0.7569 0.6216 0.030 Uiso 1 1 calc R U
H15B_1 H 0.7952 0.6989 0.5634 0.030 Uiso 1 1 calc R U
H15C_1 H 0.9178 0.6549 0.6533 0.030 Uiso 1 1 calc R U
C16_1 C 0.8879(5) 0.7647(3) 0.8035(3) 0.0217(10) Uani 1 1 d . .
H16A_1 H 0.9532 0.8134 0.7942 0.033 Uiso 1 1 calc R U
H16B_1 H 0.9468 0.7113 0.8292 0.033 Uiso 1 1 calc R U
H16C_1 H 0.8334 0.7837 0.8513 0.033 Uiso 1 1 calc R U
C17_1 C 0.7019(5) 0.8312(3) 0.6602(3) 0.0200(10) Uani 1 1 d . .
H17A_1 H 0.7769 0.8768 0.6594 0.030 Uiso 1 1 calc R U
H17B_1 H 0.6393 0.8520 0.7020 0.030 Uiso 1 1 calc R U
H17C_1 H 0.6412 0.8211 0.5920 0.030 Uiso 1 1 calc R U

loop_
_atom_site_aniso_label
_atom_site_aniso_U_11
_atom_site_aniso_U_22
_atom_site_aniso_U_33
_atom_site_aniso_U_23
_atom_site_aniso_U_13
_atom_site_aniso_U_12
Br1 0.0395(3) 0.0152(2) 0.02021(19) -0.00302(15) 0.0138(2) 0.0024(2)
Al1 0.0174(8) 0.0141(6) 0.0099(5) -0.0001(4) 0.0042(5) 0.0016(6)
Br2 0.0354(3) 0.0323(2) 0.0196(2) -0.00325(17) 0.0159(2) -0.0111(2)
C1_1 0.011(2) 0.0163(19) 0.0087(16) 0.0003(13) 0.0018(17) 0.0015(18)
C2_1 0.015(3) 0.0140(18) 0.0077(15) -0.0014(13) 0.0066(16) 0.0011(18)
C3_1 0.010(2) 0.0103(18) 0.0131(16) -0.0017(14) 0.0032(16) 0.0009(17)
C4_1 0.014(2) 0.0113(17) 0.0111(16) 0.0015(14) 0.0057(17) 0.0031(18)
C5_1 0.017(3) 0.0193(19) 0.0097(16) -0.0011(14) 0.0053(17) -0.0008(19)
C6_1 0.012(3) 0.0192(19) 0.0145(17) -0.0013(15) 0.0035(17) 0.0021(19)
C7_1 0.020(3) 0.033(2) 0.0133(18) -0.0043(16) -0.0015(19) -0.006(2)
C8_1 0.020(3) 0.036(2) 0.0200(19) 0.0036(17) 0.006(2) -0.008(2)
C9_1 0.013(3) 0.028(2) 0.033(2) -0.0015(18) -0.005(2) 0.004(2)
C10_1 0.013(3) 0.0153(19) 0.0142(17) 0.0013(14) 0.0007(17) 0.0055(19)
C11_1 0.018(3) 0.018(2) 0.0214(19) 0.0056(16) -0.0012(19) 0.006(2)
C12_1 0.019(3) 0.027(2) 0.0152(18) -0.0009(16) 0.0007(19) 0.009(2)
C13_1 0.022(3) 0.028(2) 0.0115(17) -0.0006(15) 0.0006(18) 0.005(2)
C14_1 0.018(3) 0.017(2) 0.0156(17) -0.0004(15) 0.0063(18) 0.003(2)
C15_1 0.016(3) 0.024(2) 0.0219(19) 0.0017(16) 0.0077(19) -0.003(2)
C16_1 0.018(3) 0.022(2) 0.025(2) -0.0012(16) 0.004(2) -0.009(2)
C17_1 0.022(3) 0.0188(19) 0.0191(19) 0.0019(15) 0.0052(19) -0.003(2)

loop_
_atom_type_symbol
_atom_type_description
_atom_type_scat_dispersion_real
_atom_type_scat_dispersion_imag
_atom_type_scat_source
C C 0.0033 0.0016 'International Tables Vol C Tables 4.2.6.8 and 6.1.1.4'
H H 0.0000 0.0000 'International Tables Vol C Tables 4.2.6.8 and 6.1.1.4'
Al Al 0.0645 0.0514 'International Tables Vol C Tables 4.2.6.8 and 6.1.1.4'
Br Br -0.2901 2.4595 'International Tables Vol C Tables 4.2.6.8 and 6.1.1.4'

loop_
_exptl_crystal_face_index_h
_exptl_crystal_face_index_k
_exptl_crystal_face_index_l
_exptl_crystal_face_perp_dist
0.00 -1.00 0.00 0.3670
0.00 1.00 0.00 0.2140
-1.00 2.00 -2.00 0.2170
-1.00 1.00 -2.00 0.2030
1.00 -2.00 2.00 0.2530
2.00 -1.00 2.00 0.1750
-2.00 1.00 -2.00 0.1360
-2.00 1.00 -1.00 0.1130
-1.00 2.00 0.00 0.1330
1.00 -2.00 0.00 0.2800
-1.00 1.00 0.00 0.0940
1.00 -1.00 0.00 0.2240
1.00 2.00 1.00 0.1900
-1.00 0.00 0.00 0.1180
-1.00 2.00 1.00 0.1570
1.00 -2.00 -1.00 0.2550
-2.00 -1.00 0.00 0.1590
2.00 1.00 0.00 0.1360
-2.00 -1.00 1.00 0.1330
-2.00 1.00 2.00 0.1450
2.00 -1.00 -2.00 0.1540
2.00 1.00 -1.00 0.2090
1.00 -1.00 -2.00 0.1870
-1.00 1.00 2.00 0.2060
0.00 -1.00 -1.00 0.2300
0.00 1.00 1.00 0.2120
0.00 -1.00 -2.00 0.1850
-2.00 1.00 0.00 0.0840
2.00 -1.00 0.00 0.1710

loop_
_geom_angle_atom_site_label_1
_geom_angle_atom_site_label_2
_geom_angle_atom_site_label_3
_geom_angle
C3_1 Al1 C4_1 38.30(15)
C3_1 Al1 C1_1 62.49(13)
C4_1 Al1 C1_1 63.29(14)
C3_1 Al1 C2_1 37.59(13)
C4_1 Al1 C2_1 64.20(15)
C1_1 Al1 C2_1 37.96(14)
C3_1 Al1 C5_1 63.48(15)
C4_1 Al1 C5_1 38.70(14)
C1_1 Al1 C5_1 37.02(14)
C2_1 Al1 C5_1 63.59(15)
C3_1 Al1 Br1 162.40(13)
C4_1 Al1 Br1 125.71(12)
C1_1 Al1 Br1 106.02(11)
C2_1 Al1 Br1 139.30(10)
C5_1 Al1 Br1 99.19(11)
C3_1 Al1 Br2 96.97(12)
C4_1 Al1 Br2 117.60(11)
C1_1 Al1 Br2 146.71(12)
C2_1 Al1 Br2 109.84(12)
C5_1 Al1 Br2 156.29(11)
Br1 Al1 Br2 99.05(6)
C5_1 C1_1 C2_1 111.3(3)
C5_1 C1_1 Al1 73.2(2)
C2_1 C1_1 Al1 71.72(19)
C5_1 C1_1 H1_1 124.3
C2_1 C1_1 H1_1 124.3
Al1 C1_1 H1_1 124.3
C3_1 C2_1 C1_1 105.4(3)
C3_1 C2_1 C6_1 127.7(3)
C1_1 C2_1 C6_1 126.6(3)
C3_1 C2_1 Al1 69.68(19)
C1_1 C2_1 Al1 70.32(19)
C6_1 C2_1 Al1 128.6(3)
C2_1 C3_1 C4_1 110.6(3)
C2_1 C3_1 Al1 72.7(2)
C4_1 C3_1 Al1 71.3(2)
C2_1 C3_1 H3_1 124.7
C4_1 C3_1 H3_1 124.7
Al1 C3_1 H3_1 124.7
C3_1 C4_1 C5_1 106.5(3)
C3_1 C4_1 C10_1 121.1(3)
C5_1 C4_1 C10_1 132.4(4)
C3_1 C4_1 Al1 70.4(2)
C5_1 C4_1 Al1 72.6(2)
C10_1 C4_1 Al1 120.9(2)
C1_1 C5_1 C4_1 106.2(3)
C1_1 C5_1 C14_1 119.9(3)
C4_1 C5_1 C14_1 133.4(4)
C1_1 C5_1 Al1 69.8(2)
C4_1 C5_1 Al1 68.7(2)
C14_1 C5_1 Al1 132.2(2)
C2_1 C6_1 C9_1 110.9(3)
C2_1 C6_1 C8_1 111.4(3)
C9_1 C6_1 C8_1 109.8(4)
C2_1 C6_1 C7_1 108.1(4)
C9_1 C6_1 C7_1 108.6(3)
C8_1 C6_1 C7_1 108.0(3)
C6_1 C7_1 H7A_1 109.5
C6_1 C7_1 H7B_1 109.5
H7A_1 C7_1 H7B_1 109.5
C6_1 C7_1 H7C_1 109.5
H7A_1 C7_1 H7C_1 109.5
H7B_1 C7_1 H7C_1 109.5
C6_1 C8_1 H8A_1 109.5
C6_1 C8_1 H8B_1 109.5
H8A_1 C8_1 H8B_1 109.5
C6_1 C8_1 H8C_1 109.5
H8A_1 C8_1 H8C_1 109.5
H8B_1 C8_1 H8C_1 109.5
C6_1 C9_1 H9A_1 109.5
C6_1 C9_1 H9B_1 109.5
H9A_1 C9_1 H9B_1 109.5
C6_1 C9_1 H9C_1 109.5
H9A_1 C9_1 H9C_1 109.5
H9B_1 C9_1 H9C_1 109.5
C12_1 C10_1 C11_1 106.7(3)
C12_1 C10_1 C4_1 111.9(3)
C11_1 C10_1 C4_1 110.1(3)
C12_1 C10_1 C13_1 110.4(4)
C11_1 C10_1 C13_1 106.6(3)
C4_1 C10_1 C13_1 110.9(3)
C10_1 C11_1 H11A_1 109.5
C10_1 C11_1 H11B_1 109.5
H11A_1 C11_1 H11B_1 109.5
C10_1 C11_1 H11C_1 109.5
H11A_1 C11_1 H11C_1 109.5
H11B_1 C11_1 H11C_1 109.5
C10_1 C12_1 H12A_1 109.5
C10_1 C12_1 H12B_1 109.5
H12A_1 C12_1 H12B_1 109.5
C10_1 C12_1 H12C_1 109.5
H12A_1 C12_1 H12C_1 109.5
H12B_1 C12_1 H12C_1 109.5
C10_1 C13_1 H13A_1 109.5
C10_1 C13_1 H13B_1 109.5
H13A_1 C13_1 H13B_1 109.5
C10_1 C13_1 H13C_1 109.5
H13A_1 C13_1 H13C_1 109.5
H13B_1 C13_1 H13C_1 109.5
C5_1 C14_1 C16_1 116.4(3)
C5_1 C14_1 C15_1 107.7(3)
C16_1 C14_1 C15_1 109.4(4)
C5_1 C14_1 C17_1 109.7(4)
C16_1 C14_1 C17_1 107.1(3)
C15_1 C14_1 C17_1 106.1(3)
C14_1 C15_1 H15A_1 109.5
C14_1 C15_1 H15B_1 109.5
H15A_1 C15_1 H15B_1 109.5
C14_1 C15_1 H15C_1 109.5
H15A_1 C15_1 H15C_1 109.5
H15B_1 C15_1 H15C_1 109.5
C14_1 C16_1 H16A_1 109.5
C14_1 C16_1 H16B_1 109.5
H16A_1 C16_1 H16B_1 109.5
C14_1 C16_1 H16C_1 109.5
H16A_1 C16_1 H16C_1 109.5
H16B_1 C16_1 H16C_1 109.5
C14_1 C17_1 H17A_1 109.5
C14_1 C17_1 H17B_1 109.5
H17A_1 C17_1 H17B_1 109.5
C14_1 C17_1 H17C_1 109.5
H17A_1 C17_1 H17C_1 109.5
H17B_1 C17_1 H17C_1 109.5

loop_
_geom_bond_atom_site_label_1
_geom_bond_atom_site_label_2
_geom_bond_distance
Br1 Al1 2.2938(16)
Al1 C3_1 2.175(4)
Al1 C4_1 2.187(4)
Al1 C1_1 2.196(4)
Al1 C2_1 2.214(4)
Al1 C5_1 2.239(4)
Al1 Br2 2.3011(16)
C1_1 C5_1 1.408(6)
C1_1 C2_1 1.434(5)
C1_1 H1_1 1.0000
C2_1 C3_1 1.415(5)
C2_1 C6_1 1.508(6)
C3_1 C4_1 1.431(6)
C3_1 H3_1 1.0000
C4_1 C5_1 1.467(5)
C4_1 C10_1 1.545(5)
C5_1 C14_1 1.538(6)
C6_1 C9_1 1.529(6)
C6_1 C8_1 1.530(6)
C6_1 C7_1 1.536(5)
C7_1 H7A_1 0.9800
C7_1 H7B_1 0.9800
C7_1 H7C_1 0.9800
C8_1 H8A_1 0.9800
C8_1 H8B_1 0.9800
C8_1 H8C_1 0.9800
C9_1 H9A_1 0.9800
C9_1 H9B_1 0.9800
C9_1 H9C_1 0.9800
C10_1 C12_1 1.535(6)
C10_1 C11_1 1.544(5)
C10_1 C13_1 1.546(5)
C11_1 H11A_1 0.9800
C11_1 H11B_1 0.9800
C11_1 H11C_1 0.9800
C12_1 H12A_1 0.9800
C12_1 H12B_1 0.9800
C12_1 H12C_1 0.9800
C13_1 H13A_1 0.9800
C13_1 H13B_1 0.9800
C13_1 H13C_1 0.9800
C14_1 C16_1 1.538(5)
C14_1 C15_1 1.544(6)
C14_1 C17_1 1.548(5)
C15_1 H15A_1 0.9800
C15_1 H15B_1 0.9800
C15_1 H15C_1 0.9800
C16_1 H16A_1 0.9800
C16_1 H16B_1 0.9800
C16_1 H16C_1 0.9800
C17_1 H17A_1 0.9800
C17_1 H17B_1 0.9800
C17_1 H17C_1 0.9800

loop_
_geom_torsion_atom_site_label_1
_geom_torsion_atom_site_label_2
_geom_torsion_atom_site_label_3
_geom_torsion_atom_site_label_4
_geom_torsion
C5_1 C1_1 C2_1 C3_1 1.7(4)
Al1 C1_1 C2_1 C3_1 -61.2(2)
C5_1 C1_1 C2_1 C6_1 -173.1(3)
Al1 C1_1 C2_1 C6_1 124.0(4)
C5_1 C1_1 C2_1 Al1 62.9(3)
C1_1 C2_1 C3_1 C4_1 0.0(4)
C6_1 C2_1 C3_1 C4_1 174.7(3)
Al1 C2_1 C3_1 C4_1 -61.6(3)
C1_1 C2_1 C3_1 Al1 61.7(2)
C6_1 C2_1 C3_1 Al1 -123.7(4)
C2_1 C3_1 C4_1 C5_1 -1.6(4)
Al1 C3_1 C4_1 C5_1 -64.1(2)
C2_1 C3_1 C4_1 C10_1 177.5(3)
Al1 C3_1 C4_1 C10_1 115.0(3)
C2_1 C3_1 C4_1 Al1 62.5(3)
C2_1 C1_1 C5_1 C4_1 -2.6(4)
Al1 C1_1 C5_1 C4_1 59.4(2)
C2_1 C1_1 C5_1 C14_1 170.1(3)
Al1 C1_1 C5_1 C14_1 -127.9(3)
C2_1 C1_1 C5_1 Al1 -62.0(3)
C3_1 C4_1 C5_1 C1_1 2.5(4)
C10_1 C4_1 C5_1 C1_1 -176.4(4)
Al1 C4_1 C5_1 C1_1 -60.1(2)
C3_1 C4_1 C5_1 C14_1 -168.8(4)
C10_1 C4_1 C5_1 C14_1 12.3(6)
Al1 C4_1 C5_1 C14_1 128.6(4)
C3_1 C4_1 C5_1 Al1 62.6(2)
C10_1 C4_1 C5_1 Al1 -116.3(4)
C3_1 C2_1 C6_1 C9_1 160.3(4)
C1_1 C2_1 C6_1 C9_1 -26.2(5)
Al1 C2_1 C6_1 C9_1 67.1(4)
C3_1 C2_1 C6_1 C8_1 37.6(5)
C1_1 C2_1 C6_1 C8_1 -148.8(4)
Al1 C2_1 C6_1 C8_1 -55.5(4)
C3_1 C2_1 C6_1 C7_1 -80.9(5)
C1_1 C2_1 C6_1 C7_1 92.7(4)
Al1 C2_1 C6_1 C7_1 -174.1(3)
C3_1 C4_1 C10_1 C12_1 124.2(4)
C5_1 C4_1 C10_1 C12_1 -57.0(5)
Al1 C4_1 C10_1 C12_1 -151.3(3)
C3_1 C4_1 C10_1 C11_1 5.7(5)
C5_1 C4_1 C10_1 C11_1 -175.5(4)
Al1 C4_1 C10_1 C11_1 90.2(3)
C3_1 C4_1 C10_1 C13_1 -112.1(4)
C5_1 C4_1 C10_1 C13_1 66.7(5)
Al1 C4_1 C10_1 C13_1 -27.6(4)
C1_1 C5_1 C14_1 C16_1 143.5(4)
C4_1 C5_1 C14_1 C16_1 -46.2(6)
Al1 C5_1 C14_1 C16_1 54.4(5)
C1_1 C5_1 C14_1 C15_1 -93.4(4)
C4_1 C5_1 C14_1 C15_1 77.0(5)
Al1 C5_1 C14_1 C15_1 177.6(3)
C1_1 C5_1 C14_1 C17_1 21.7(4)
C4_1 C5_1 C14_1 C17_1 -167.9(3)
Al1 C5_1 C14_1 C17_1 -67.4(4)
